data_4308709
loop_
_publ_author_name
'Nicola Oberbeckmann-Winter'
'Xavier Morise'
'Pierre Braunstein'
'Richard Welter'

_publ_contact_author_address
;
Institut Le Bel, rue Blaise Pascal,
67000 STRASBOURG, FRANCE
;
_publ_contact_author_email braunst@chimie.u-strasbg.fr
_publ_contact_author_fax 0390241322
_publ_contact_author_name 'Pierre Braunstein'
_publ_contact_author_phone 0390241308
_publ_section_title
;
Synthesis and Structure of Pt(II) Phosphonato-Phosphine Complexes and of a
P,O-Stabilized Metal-Metal-Bonded Pt2Ag2 Complex
;
_journal_name_full 'Inorganic Chemistry'
_journal_page_first 1391
_journal_page_last 1403
_journal_paper_doi 10.1021/ic0485559
_journal_volume 44
_journal_year 2005
_chemical_formula_moiety 'C47 H55 Cl O6 P4 Pt, C H2 Cl2'
_chemical_formula_sum 'C48 H57 Cl3 O6 P4 Pt'
_chemical_formula_weight 1155.26
_chemical_name_systematic
;
?
;
_space_group_IT_number 2
_symmetry_cell_setting triclinic
_symmetry_space_group_name_Hall '-P 1'
_symmetry_space_group_name_H-M 'P -1'
_atom_sites_solution_hydrogens geom
_atom_sites_solution_primary direct
_atom_sites_solution_secondary difmap
_audit_creation_method SHELXL-97
_cell_angle_alpha 90.352(5)
_cell_angle_beta 102.141(5)
_cell_angle_gamma 101.173(5)
_cell_formula_units_Z 2
_cell_length_a 11.260(5)
_cell_length_b 13.878(5)
_cell_length_c 16.347(5)
_cell_measurement_reflns_used 25658
_cell_measurement_temperature 173(2)
_cell_measurement_theta_max 30.034
_cell_measurement_theta_min 0.998
_cell_volume 2447.1(16)
_computing_cell_refinement 'Denzo (Nonius B.V., 1998)'
_computing_data_collection 'Collect (Nonius B.V., 1998)'
_computing_data_reduction 'Denzo (Nonius B.V., 1998)'
_computing_molecular_graphics 'PLATON 98 (Spek, 1998)'
_computing_publication_material 'SHELXL-97 (Sheldrick, 1997)'
_computing_structure_refinement 'SHELXL-97 (Sheldrick, 1997)'
_computing_structure_solution 'SHELXS-97 (Sheldrick, 1997)'
_diffrn_ambient_temperature 173(2)
_diffrn_measured_fraction_theta_full 0.998
_diffrn_measured_fraction_theta_max 0.998
_diffrn_measurement_device_type KappaCCD
_diffrn_measurement_method '\p scans'
_diffrn_radiation_monochromator graphite
_diffrn_radiation_source 'fine-focus sealed tube'
_diffrn_radiation_type MoK\a
_diffrn_radiation_wavelength 0.71069
_diffrn_reflns_av_R_equivalents 0.040
_diffrn_reflns_av_sigmaI/netI 0.0748
_diffrn_reflns_limit_h_max 15
_diffrn_reflns_limit_h_min -15
_diffrn_reflns_limit_k_max 19
_diffrn_reflns_limit_k_min -19
_diffrn_reflns_limit_l_max 23
_diffrn_reflns_limit_l_min 0
_diffrn_reflns_number 14308
_diffrn_reflns_theta_full 30.06
_diffrn_reflns_theta_max 30.06
_diffrn_reflns_theta_min 2.01
_exptl_absorpt_coefficient_mu 3.208
_exptl_absorpt_correction_T_max 0.737
_exptl_absorpt_correction_T_min 0.671
_exptl_absorpt_correction_type multi-scan
_exptl_absorpt_process_details
;
multi-scan from symmetry-related measurements
Sortav (Blessing 1995)
;
_exptl_crystal_colour Colorless
_exptl_crystal_density_diffrn 1.568
_exptl_crystal_density_method 'not measured'
_exptl_crystal_description prism
_exptl_crystal_F_000 1164
_exptl_crystal_size_max 0.10
_exptl_crystal_size_mid 0.10
_exptl_crystal_size_min 0.10
_refine_diff_density_max 2.254
_refine_diff_density_min -2.085
_refine_diff_density_rms 0.116
_refine_ls_extinction_method none
_refine_ls_goodness_of_fit_ref 0.990
_refine_ls_hydrogen_treatment mixed
_refine_ls_matrix_type full
_refine_ls_number_parameters 559
_refine_ls_number_reflns 14307
_refine_ls_number_restraints 0
_refine_ls_restrained_S_all 0.990
_refine_ls_R_factor_all 0.0388
_refine_ls_R_factor_gt 0.0322
_refine_ls_shift/su_max 0.001
_refine_ls_shift/su_mean 0.000
_refine_ls_structure_factor_coef Fsqd
_refine_ls_weighting_details 'calc w=1/[\s^2^(Fo^2^)+(0.0000P)^2^+0.0000P] where P=(Fo^2^+2Fc^2^)/3'
_refine_ls_weighting_scheme calc
_refine_ls_wR_factor_gt 0.0787
_refine_ls_wR_factor_ref 0.0811
_reflns_number_gt 12766
_reflns_number_total 14307
_reflns_threshold_expression >2sigma(I)
_cod_data_source_file ic0485559si20041211_103736_5.cif
_cod_data_source_block complex_5
_cod_database_code 4308709

loop_
_symmetry_equiv_pos_as_xyz
'x, y, z'
'-x, -y, -z'

loop_
_atom_site_label
_atom_site_type_symbol
_atom_site_fract_x
_atom_site_fract_y
_atom_site_fract_z
_atom_site_U_iso_or_equiv
_atom_site_adp_type
_atom_site_occupancy
_atom_site_symmetry_multiplicity
_atom_site_calc_flag
_atom_site_refinement_flags
_atom_site_disorder_assembly
_atom_site_disorder_group
Pt Pt -0.029749(8) 0.278319(6) 0.230191(6) 0.01878(4) Uani 1 1 d . . .
P1 P 0.11823(6) 0.41411(5) 0.28665(4) 0.02132(13) Uani 1 1 d . . .
P3 P -0.18110(6) 0.14152(5) 0.17919(4) 0.01987(13) Uani 1 1 d . . .
Cl1 Cl 0.12095(6) 0.19791(5) 0.18563(4) 0.02597(13) Uani 1 1 d . . .
P4 P -0.09715(7) -0.00342(5) 0.32098(4) 0.02411(14) Uani 1 1 d . . .
P2 P 0.41258(7) 0.47638(6) 0.30832(5) 0.03148(17) Uani 1 1 d . . .
C24 C -0.1566(3) 0.3375(2) 0.27817(19) 0.0280(6) Uani 1 1 d . . .
H24A H -0.1128 0.3915 0.3189 0.042 Uiso 1 1 calc . . .
H24B H -0.2051 0.2866 0.3059 0.042 Uiso 1 1 calc . . .
H24C H -0.2122 0.3625 0.2326 0.042 Uiso 1 1 calc . . .
C26 C -0.1898(3) -0.06618(19) 0.15477(17) 0.0250(5) Uani 1 1 d . . .
C38 C -0.3334(2) 0.1374(2) 0.20184(17) 0.0247(5) Uani 1 1 d . . .
C25 C -0.1259(3) 0.02454(19) 0.21093(17) 0.0226(5) Uani 1 1 d . . .
H25 H -0.0407 0.0374 0.1993 0.027 Uiso 1 1 calc . . .
O3 O 0.4303(2) 0.39035(16) 0.36669(14) 0.0365(5) Uani 1 1 d . . .
C14 C 0.1591(2) 0.3940(2) 0.39865(17) 0.0256(5) Uani 1 1 d . . .
O6 O -0.0614(2) 0.10174(15) 0.36534(12) 0.0362(5) Uani 1 1 d . . .
O5 O 0.0243(2) -0.04835(16) 0.33760(15) 0.0362(5) Uani 1 1 d . . .
O4 O -0.1948(2) -0.07251(16) 0.34873(14) 0.0349(5) Uani 1 1 d . . .
C8 C 0.0778(3) 0.5351(2) 0.27763(17) 0.0257(6) Uani 1 1 d . . .
C1 C 0.2615(3) 0.4286(2) 0.24231(17) 0.0253(5) Uani 1 1 d . . .
H1 H 0.2654 0.3600 0.2257 0.030 Uiso 1 1 calc . . .
O1 O 0.4331(2) 0.57346(17) 0.34924(16) 0.0498(7) Uani 1 1 d . . .
C45 C 0.2385(4) 0.0147(4) 0.3999(3) 0.0697(13) Uani 1 1 d . . .
H45A H 0.3169 0.0494 0.3879 0.105 Uiso 1 1 calc . . .
H45B H 0.2479 -0.0504 0.4199 0.105 Uiso 1 1 calc . . .
H45C H 0.2159 0.0524 0.4431 0.105 Uiso 1 1 calc . . .
C32 C -0.2148(3) 0.1253(2) 0.06509(17) 0.0252(5) Uani 1 1 d . . .
C7 C 0.2765(3) 0.5806(2) 0.1556(2) 0.0346(7) Uani 1 1 d . . .
H7 H 0.3167 0.6195 0.2053 0.042 Uiso 1 1 calc . . .
C34 C -0.1484(3) 0.1533(3) -0.0655(2) 0.0428(8) Uani 1 1 d . . .
H34 H -0.0901 0.1858 -0.0957 0.051 Uiso 1 1 calc . . .
C33 C -0.1292(3) 0.1731(2) 0.02099(18) 0.0315(6) Uani 1 1 d . . .
H33 H -0.0583 0.2190 0.0494 0.038 Uiso 1 1 calc . . .
C43 C -0.4079(3) 0.1967(2) 0.15644(19) 0.0333(6) Uani 1 1 d . . .
H43 H -0.3819 0.2320 0.1116 0.040 Uiso 1 1 calc . . .
C16 C 0.1546(3) 0.4246(3) 0.5436(2) 0.0435(8) Uani 1 1 d . . .
H16 H 0.1365 0.4639 0.5854 0.052 Uiso 1 1 calc . . .
C39 C -0.3738(3) 0.0857(2) 0.2662(2) 0.0322(6) Uani 1 1 d . . .
H39 H -0.3244 0.0447 0.2976 0.039 Uiso 1 1 calc . . .
C37 C -0.3208(3) 0.0605(2) 0.02165(18) 0.0319(6) Uani 1 1 d . . .
H37 H -0.3810 0.0291 0.0509 0.038 Uiso 1 1 calc . . .
C15 C 0.1338(3) 0.4514(2) 0.46042(18) 0.0315(6) Uani 1 1 d . . .
H15 H 0.1022 0.5092 0.4459 0.038 Uiso 1 1 calc . . .
C22 C 0.5337(3) 0.4002(3) 0.4391(2) 0.0381(7) Uani 1 1 d . . .
H22A H 0.5021 0.3810 0.4899 0.046 Uiso 1 1 calc . . .
H22B H 0.5784 0.4696 0.4478 0.046 Uiso 1 1 calc . . .
C9 C -0.0290(3) 0.5469(2) 0.22084(19) 0.0317(6) Uani 1 1 d . . .
H9 H -0.0810 0.4919 0.1881 0.038 Uiso 1 1 calc . . .
C41 C -0.5585(3) 0.1527(3) 0.2405(2) 0.0409(8) Uani 1 1 d . . .
H41 H -0.6352 0.1579 0.2540 0.049 Uiso 1 1 calc . . .
C35 C -0.2513(4) 0.0870(3) -0.1067(2) 0.0458(9) Uani 1 1 d . . .
H35 H -0.2625 0.0724 -0.1650 0.055 Uiso 1 1 calc . . .
C13 C 0.1559(3) 0.6172(2) 0.3225(2) 0.0356(7) Uani 1 1 d . . .
H13 H 0.2304 0.6104 0.3598 0.043 Uiso 1 1 calc . . .
C46 C -0.0543(4) 0.1132(2) 0.45524(19) 0.0385(7) Uani 1 1 d . . .
H46A H 0.0330 0.1221 0.4861 0.046 Uiso 1 1 calc . . .
H46B H -0.1023 0.0537 0.4748 0.046 Uiso 1 1 calc . . .
C3 C 0.1786(3) 0.4242(2) 0.08673(19) 0.0394(8) Uani 1 1 d . . .
H3 H 0.1534 0.3549 0.0883 0.047 Uiso 1 1 calc . . .
C17 C 0.2012(3) 0.3413(3) 0.5654(2) 0.0447(8) Uani 1 1 d . . .
H17 H 0.2162 0.3237 0.6222 0.054 Uiso 1 1 calc . . .
C40 C -0.4868(3) 0.0935(3) 0.2853(2) 0.0388(7) Uani 1 1 d . . .
H40 H -0.5141 0.0576 0.3295 0.047 Uiso 1 1 calc . . .
C4 C 0.1549(4) 0.4697(3) 0.0109(2) 0.0510(10) Uani 1 1 d . . .
H4 H 0.1115 0.4316 -0.0386 0.061 Uiso 1 1 calc . . .
C2 C 0.2387(3) 0.4793(2) 0.15988(17) 0.0264(6) Uani 1 1 d . . .
C28 C -0.1915(4) -0.1732(3) 0.0364(2) 0.0443(8) Uani 1 1 d . . .
H28 H -0.1532 -0.1901 -0.0067 0.053 Uiso 1 1 calc . . .
C31 C -0.3035(3) -0.1218(2) 0.1615(2) 0.0350(7) Uani 1 1 d . . .
H31 H -0.3429 -0.1048 0.2040 0.042 Uiso 1 1 calc . . .
C36 C -0.3382(3) 0.0418(3) -0.0639(2) 0.0421(8) Uani 1 1 d . . .
H36 H -0.4103 -0.0024 -0.0931 0.051 Uiso 1 1 calc . . .
C10 C -0.0594(4) 0.6394(3) 0.2122(2) 0.0432(8) Uani 1 1 d . . .
H10 H -0.1329 0.6471 0.1742 0.052 Uiso 1 1 calc . . .
C11 C 0.0168(4) 0.7199(2) 0.2586(2) 0.0478(10) Uani 1 1 d . . .
H11 H -0.0051 0.7827 0.2533 0.057 Uiso 1 1 calc . . .
C27 C -0.1347(3) -0.0926(2) 0.0915(2) 0.0342(7) Uani 1 1 d . . .
H27 H -0.0571 -0.0549 0.0858 0.041 Uiso 1 1 calc . . .
C5 C 0.1945(4) 0.5704(3) 0.0074(2) 0.0486(9) Uani 1 1 d . . .
H5 H 0.1794 0.6013 -0.0444 0.058 Uiso 1 1 calc . . .
C19 C 0.2038(3) 0.3089(2) 0.42145(19) 0.0325(6) Uani 1 1 d . . .
H19 H 0.2192 0.2678 0.3798 0.039 Uiso 1 1 calc . . .
C44 C 0.1432(4) 0.0039(4) 0.3253(3) 0.0635(13) Uani 1 1 d . . .
H44A H 0.1682 -0.0320 0.2813 0.076 Uiso 1 1 calc . . .
H44B H 0.1346 0.0699 0.3053 0.076 Uiso 1 1 calc . . .
C30 C -0.3602(4) -0.2023(2) 0.1066(2) 0.0453(9) Uani 1 1 d . . .
H30 H -0.4383 -0.2396 0.1114 0.054 Uiso 1 1 calc . . .
C42 C -0.5199(3) 0.2047(3) 0.1763(2) 0.0418(8) Uani 1 1 d . . .
H42 H -0.5696 0.2459 0.1456 0.050 Uiso 1 1 calc . . .
C6 C 0.2562(4) 0.6252(3) 0.0802(2) 0.0418(8) Uani 1 1 d . . .
H6 H 0.2848 0.6940 0.0782 0.050 Uiso 1 1 calc . . .
C18 C 0.2260(3) 0.2836(3) 0.5047(2) 0.0422(8) Uani 1 1 d . . .
H18 H 0.2583 0.2263 0.5197 0.051 Uiso 1 1 calc . . .
C12 C 0.1246(4) 0.7091(2) 0.3126(2) 0.0437(9) Uani 1 1 d . . .
H12 H 0.1781 0.7650 0.3433 0.052 Uiso 1 1 calc . . .
C47 C -0.1058(4) 0.2008(3) 0.4718(2) 0.0484(9) Uani 1 1 d . . .
H47A H -0.1010 0.2092 0.5320 0.073 Uiso 1 1 calc . . .
H47B H -0.1926 0.1912 0.4417 0.073 Uiso 1 1 calc . . .
H47C H -0.0578 0.2595 0.4524 0.073 Uiso 1 1 calc . . .
C29 C -0.3034(4) -0.2283(2) 0.0448(2) 0.0482(9) Uani 1 1 d . . .
H29 H -0.3417 -0.2842 0.0082 0.058 Uiso 1 1 calc . . .
C20 C 0.5785(4) 0.5352(4) 0.2128(3) 0.0698(13) Uani 1 1 d . . .
H20A H 0.6653 0.5452 0.2447 0.084 Uiso 1 1 calc . . .
H20B H 0.5493 0.5977 0.2162 0.084 Uiso 1 1 calc . . .
C21 C 0.5725(5) 0.5079(4) 0.1246(3) 0.0663(12) Uani 1 1 d . . .
H21A H 0.6246 0.5602 0.1006 0.099 Uiso 1 1 calc . . .
H21B H 0.4866 0.4988 0.0930 0.099 Uiso 1 1 calc . . .
H21C H 0.6024 0.4465 0.1215 0.099 Uiso 1 1 calc . . .
C23 C 0.6197(4) 0.3361(3) 0.4247(3) 0.0543(10) Uani 1 1 d . . .
H23A H 0.6895 0.3433 0.4731 0.082 Uiso 1 1 calc . . .
H23B H 0.6507 0.3554 0.3743 0.082 Uiso 1 1 calc . . .
H23C H 0.5755 0.2674 0.4173 0.082 Uiso 1 1 calc . . .
O2 O 0.5042(2) 0.4608(2) 0.24742(19) 0.0596(8) Uani 1 1 d . . .
Cl2 Cl -0.43179(9) 0.17919(7) -0.26225(6) 0.0502(2) Uani 1 1 d . . .
Cl3 Cl -0.49866(15) 0.13375(12) -0.44100(8) 0.0849(4) Uani 1 1 d . . .
C48 C -0.5320(3) 0.1957(2) -0.3575(2) 0.0423(8) Uani 1 1 d . . .
H48A H -0.6190 0.1705 -0.3537 0.051 Uiso 1 1 calc . . .
H48B H -0.5224 0.2668 -0.3679 0.051 Uiso 1 1 calc . . .

loop_
_atom_site_aniso_label
_atom_site_aniso_U_11
_atom_site_aniso_U_22
_atom_site_aniso_U_33
_atom_site_aniso_U_23
_atom_site_aniso_U_13
_atom_site_aniso_U_12
Pt 0.01885(5) 0.01873(5) 0.01749(5) -0.00304(3) 0.00294(4) 0.00182(4)
P1 0.0218(3) 0.0219(3) 0.0182(3) -0.0041(2) 0.0029(2) 0.0009(3)
P3 0.0208(3) 0.0193(3) 0.0180(3) -0.0022(2) 0.0029(2) 0.0017(2)
Cl1 0.0232(3) 0.0248(3) 0.0307(3) -0.0024(2) 0.0080(3) 0.0045(2)
P4 0.0280(4) 0.0213(3) 0.0221(3) 0.0008(2) 0.0047(3) 0.0033(3)
P2 0.0233(4) 0.0389(4) 0.0261(4) 0.0023(3) 0.0017(3) -0.0048(3)
C24 0.0258(14) 0.0243(13) 0.0343(15) -0.0061(11) 0.0099(12) 0.0028(11)
C26 0.0302(14) 0.0184(12) 0.0250(13) -0.0021(10) 0.0046(11) 0.0030(10)
C38 0.0203(12) 0.0241(12) 0.0265(13) -0.0086(10) 0.0018(10) 0.0007(10)
C25 0.0244(13) 0.0206(12) 0.0217(12) -0.0019(9) 0.0039(10) 0.0031(10)
O3 0.0278(11) 0.0369(12) 0.0400(12) -0.0006(9) -0.0033(9) 0.0064(9)
C14 0.0195(12) 0.0342(14) 0.0193(12) -0.0014(10) 0.0022(10) -0.0015(11)
O6 0.0613(15) 0.0250(10) 0.0200(10) -0.0004(8) 0.0071(10) 0.0051(10)
O5 0.0299(11) 0.0370(12) 0.0432(13) 0.0140(10) 0.0082(10) 0.0095(9)
O4 0.0347(12) 0.0351(11) 0.0320(11) 0.0072(9) 0.0076(9) -0.0003(9)
C8 0.0310(14) 0.0220(12) 0.0235(13) -0.0058(10) 0.0081(11) 0.0014(11)
C1 0.0226(13) 0.0292(13) 0.0230(13) -0.0022(10) 0.0065(10) 0.0009(11)
O1 0.0510(15) 0.0303(11) 0.0499(15) -0.0041(10) -0.0195(12) -0.0031(11)
C45 0.035(2) 0.100(4) 0.067(3) 0.018(3) 0.009(2) -0.001(2)
C32 0.0291(14) 0.0261(13) 0.0192(12) -0.0032(10) 0.0015(10) 0.0065(11)
C7 0.0374(17) 0.0334(15) 0.0294(15) -0.0023(12) 0.0052(13) 0.0007(13)
C34 0.0421(19) 0.067(2) 0.0237(15) 0.0066(15) 0.0084(14) 0.0191(17)
C33 0.0324(16) 0.0387(16) 0.0232(13) 0.0025(12) 0.0050(12) 0.0076(13)
C43 0.0319(16) 0.0384(16) 0.0289(15) -0.0005(12) 0.0037(12) 0.0085(13)
C16 0.0421(19) 0.060(2) 0.0239(15) -0.0102(14) 0.0052(14) 0.0016(17)
C39 0.0278(15) 0.0299(14) 0.0395(17) -0.0008(12) 0.0114(13) 0.0032(12)
C37 0.0328(15) 0.0313(15) 0.0257(14) -0.0065(11) -0.0012(12) 0.0004(12)
C15 0.0312(15) 0.0363(15) 0.0231(13) -0.0069(11) 0.0032(11) 0.0007(12)
C22 0.0342(17) 0.0484(19) 0.0296(15) -0.0057(13) -0.0012(13) 0.0122(14)
C9 0.0400(17) 0.0294(14) 0.0258(14) 0.0001(11) 0.0062(12) 0.0084(12)
C41 0.0245(15) 0.0452(19) 0.053(2) -0.0087(16) 0.0100(14) 0.0057(14)
C35 0.051(2) 0.067(2) 0.0209(14) -0.0071(15) -0.0011(14) 0.0264(19)
C13 0.0408(18) 0.0316(15) 0.0317(16) -0.0101(12) 0.0104(13) -0.0020(13)
C46 0.059(2) 0.0370(16) 0.0192(13) -0.0007(12) 0.0069(14) 0.0093(15)
C3 0.054(2) 0.0340(16) 0.0240(14) -0.0033(12) 0.0080(14) -0.0049(14)
C17 0.044(2) 0.063(2) 0.0204(14) 0.0054(14) -0.0004(13) 0.0027(17)
C40 0.0309(16) 0.0399(17) 0.050(2) 0.0012(15) 0.0191(15) 0.0051(13)
C4 0.073(3) 0.048(2) 0.0222(15) -0.0037(14) 0.0042(16) -0.0047(19)
C2 0.0262(14) 0.0322(14) 0.0200(12) -0.0024(10) 0.0069(10) 0.0016(11)
C28 0.064(2) 0.0366(17) 0.0344(17) -0.0092(14) 0.0101(16) 0.0156(16)
C31 0.0406(18) 0.0282(14) 0.0324(16) -0.0051(12) 0.0089(13) -0.0034(13)
C36 0.0426(19) 0.0498(19) 0.0267(15) -0.0154(14) -0.0093(14) 0.0106(15)
C10 0.054(2) 0.0368(17) 0.0426(19) 0.0079(14) 0.0116(16) 0.0176(16)
C11 0.077(3) 0.0264(16) 0.049(2) 0.0031(15) 0.029(2) 0.0163(17)
C27 0.0383(17) 0.0316(15) 0.0339(16) -0.0032(12) 0.0088(13) 0.0091(13)
C5 0.066(3) 0.051(2) 0.0267(16) 0.0089(15) 0.0074(16) 0.0086(18)
C19 0.0296(15) 0.0391(16) 0.0273(14) -0.0018(12) 0.0028(12) 0.0068(12)
C44 0.0338(19) 0.087(3) 0.073(3) 0.043(3) 0.0172(19) 0.013(2)
C30 0.055(2) 0.0297(16) 0.0412(19) -0.0066(14) 0.0031(16) -0.0085(15)
C42 0.0282(16) 0.052(2) 0.0452(19) -0.0058(16) -0.0006(14) 0.0164(15)
C6 0.050(2) 0.0367(17) 0.0388(18) 0.0063(14) 0.0106(16) 0.0066(15)
C18 0.0394(19) 0.052(2) 0.0325(17) 0.0112(15) -0.0001(14) 0.0113(16)
C12 0.068(2) 0.0235(15) 0.0394(18) -0.0101(13) 0.0199(18) 0.0000(15)
C47 0.063(2) 0.050(2) 0.0372(18) -0.0037(16) 0.0163(17) 0.0169(18)
C29 0.067(3) 0.0301(16) 0.0387(18) -0.0134(14) 0.0005(17) 0.0022(16)
C20 0.057(3) 0.086(3) 0.060(3) 0.007(2) 0.016(2) -0.005(2)
C21 0.083(3) 0.070(3) 0.055(3) 0.008(2) 0.039(2) 0.012(3)
C23 0.047(2) 0.058(2) 0.055(2) -0.0115(19) -0.0087(18) 0.0266(19)
O2 0.0387(14) 0.080(2) 0.0561(17) 0.0095(15) 0.0128(13) -0.0024(14)
Cl2 0.0444(5) 0.0475(5) 0.0461(5) 0.0049(4) -0.0063(4) -0.0043(4)
Cl3 0.1052(11) 0.1070(10) 0.0469(6) -0.0063(6) 0.0044(6) 0.0451(9)
C48 0.0392(18) 0.0359(17) 0.0445(19) 0.0042(14) -0.0003(15) 0.0003(14)

loop_
_atom_type_symbol
_atom_type_description
_atom_type_scat_dispersion_real
_atom_type_scat_dispersion_imag
_atom_type_scat_source
C C 0.0033 0.0016 'International Tables Vol C Tables 4.2.6.8 and 6.1.1.4'
H H 0.0000 0.0000 'International Tables Vol C Tables 4.2.6.8 and 6.1.1.4'
O O 0.0106 0.0060 'International Tables Vol C Tables 4.2.6.8 and 6.1.1.4'
P P 0.1023 0.0942 'International Tables Vol C Tables 4.2.6.8 and 6.1.1.4'
Cl Cl 0.1484 0.1585 'International Tables Vol C Tables 4.2.6.8 and 6.1.1.4'
Pt Pt -1.7033 8.3905 'International Tables Vol C Tables 4.2.6.8 and 6.1.1.4'

loop_
_geom_angle_atom_site_label_1
_geom_angle_atom_site_label_2
_geom_angle_atom_site_label_3
_geom_angle
_geom_angle_site_symmetry_1
_geom_angle_site_symmetry_3
_geom_angle_publ_flag
C24 Pt P1 88.35(8) . . ?
C24 Pt P3 89.86(8) . . ?
P1 Pt P3 177.42(2) . . ?
C24 Pt Cl1 174.19(9) . . ?
P1 Pt Cl1 92.73(4) . . ?
P3 Pt Cl1 88.86(4) . . ?
C8 P1 C14 106.59(13) . . ?
C8 P1 C1 103.64(13) . . ?
C14 P1 C1 109.11(13) . . ?
C8 P1 Pt 118.89(10) . . ?
C14 P1 Pt 105.20(9) . . ?
C1 P1 Pt 113.04(9) . . ?
C38 P3 C32 103.04(13) . . ?
C38 P3 C25 109.96(13) . . ?
C32 P3 C25 101.08(12) . . ?
C38 P3 Pt 117.01(9) . . ?
C32 P3 Pt 113.13(10) . . ?
C25 P3 Pt 111.21(9) . . ?
O4 P4 O6 115.81(13) . . ?
O4 P4 O5 108.25(13) . . ?
O6 P4 O5 107.15(13) . . ?
O4 P4 C25 116.97(13) . . ?
O6 P4 C25 101.98(12) . . ?
O5 P4 C25 105.87(13) . . ?
O1 P2 O3 116.31(14) . . ?
O1 P2 O2 116.90(17) . . ?
O3 P2 O2 99.42(15) . . ?
O1 P2 C1 117.83(15) . . ?
O3 P2 C1 101.59(13) . . ?
O2 P2 C1 101.89(14) . . ?
Pt C24 H24A 109.5 . . ?
Pt C24 H24B 109.5 . . ?
H24A C24 H24B 109.5 . . ?
Pt C24 H24C 109.5 . . ?
H24A C24 H24C 109.5 . . ?
H24B C24 H24C 109.5 . . ?
C31 C26 C27 118.5(3) . . ?
C31 C26 C25 122.7(3) . . ?
C27 C26 C25 118.8(3) . . ?
C39 C38 C43 118.7(3) . . ?
C39 C38 P3 123.4(2) . . ?
C43 C38 P3 117.6(2) . . ?
C26 C25 P4 111.81(19) . . ?
C26 C25 P3 115.66(19) . . ?
P4 C25 P3 119.01(14) . . ?
C26 C25 H25 102.4 . . ?
P4 C25 H25 102.4 . . ?
P3 C25 H25 102.4 . . ?
C22 O3 P2 121.6(2) . . ?
C15 C14 C19 118.6(3) . . ?
C15 C14 P1 123.8(2) . . ?
C19 C14 P1 117.0(2) . . ?
C46 O6 P4 120.02(19) . . ?
C44 O5 P4 123.7(2) . . ?
C13 C8 C9 119.3(3) . . ?
C13 C8 P1 121.1(2) . . ?
C9 C8 P1 119.5(2) . . ?
C2 C1 P2 113.2(2) . . ?
C2 C1 P1 108.70(19) . . ?
P2 C1 P1 120.28(15) . . ?
C2 C1 H1 104.3 . . ?
P2 C1 H1 104.3 . . ?
P1 C1 H1 104.3 . . ?
C44 C45 H45A 109.5 . . ?
C44 C45 H45B 109.5 . . ?
H45A C45 H45B 109.5 . . ?
C44 C45 H45C 109.5 . . ?
H45A C45 H45C 109.5 . . ?
H45B C45 H45C 109.5 . . ?
C33 C32 C37 119.2(3) . . ?
C33 C32 P3 119.4(2) . . ?
C37 C32 P3 121.2(2) . . ?
C6 C7 C2 121.0(3) . . ?
C6 C7 H7 119.5 . . ?
C2 C7 H7 119.5 . . ?
C35 C34 C33 120.2(3) . . ?
C35 C34 H34 119.9 . . ?
C33 C34 H34 119.9 . . ?
C32 C33 C34 119.7(3) . . ?
C32 C33 H33 120.2 . . ?
C34 C33 H33 120.2 . . ?
C42 C43 C38 120.6(3) . . ?
C42 C43 H43 119.7 . . ?
C38 C43 H43 119.7 . . ?
C17 C16 C15 120.3(3) . . ?
C17 C16 H16 119.9 . . ?
C15 C16 H16 119.8 . . ?
C38 C39 C40 120.3(3) . . ?
C38 C39 H39 119.8 . . ?
C40 C39 H39 119.8 . . ?
C36 C37 C32 120.2(3) . . ?
C36 C37 H37 119.9 . . ?
C32 C37 H37 119.9 . . ?
C14 C15 C16 120.4(3) . . ?
C14 C15 H15 119.8 . . ?
C16 C15 H15 119.8 . . ?
O3 C22 C23 109.5(3) . . ?
O3 C22 H22A 109.8 . . ?
C23 C22 H22A 109.8 . . ?
O3 C22 H22B 109.8 . . ?
C23 C22 H22B 109.8 . . ?
H22A C22 H22B 108.2 . . ?
C10 C9 C8 119.9(3) . . ?
C10 C9 H9 120.0 . . ?
C8 C9 H9 120.0 . . ?
C40 C41 C42 120.3(3) . . ?
C40 C41 H41 119.8 . . ?
C42 C41 H41 119.8 . . ?
C34 C35 C36 120.4(3) . . ?
C34 C35 H35 119.8 . . ?
C36 C35 H35 119.8 . . ?
C12 C13 C8 120.0(3) . . ?
C12 C13 H13 120.0 . . ?
C8 C13 H13 120.0 . . ?
O6 C46 C47 109.0(3) . . ?
O6 C46 H46A 109.9 . . ?
C47 C46 H46A 109.9 . . ?
O6 C46 H46B 109.9 . . ?
C47 C46 H46B 109.9 . . ?
H46A C46 H46B 108.3 . . ?
C2 C3 C4 120.4(3) . . ?
C2 C3 H3 119.8 . . ?
C4 C3 H3 119.8 . . ?
C18 C17 C16 119.8(3) . . ?
C18 C17 H17 120.1 . . ?
C16 C17 H17 120.1 . . ?
C41 C40 C39 120.2(3) . . ?
C41 C40 H40 119.9 . . ?
C39 C40 H40 119.9 . . ?
C5 C4 C3 120.3(3) . . ?
C5 C4 H4 119.8 . . ?
C3 C4 H4 119.8 . . ?
C3 C2 C7 118.6(3) . . ?
C3 C2 C1 119.7(3) . . ?
C7 C2 C1 121.7(3) . . ?
C29 C28 C27 119.6(3) . . ?
C29 C28 H28 120.2 . . ?
C27 C28 H28 120.2 . . ?
C26 C31 C30 120.5(3) . . ?
C26 C31 H31 119.8 . . ?
C30 C31 H31 119.8 . . ?
C35 C36 C37 120.2(3) . . ?
C35 C36 H36 119.9 . . ?
C37 C36 H36 119.9 . . ?
C11 C10 C9 120.3(3) . . ?
C11 C10 H10 119.8 . . ?
C9 C10 H10 119.8 . . ?
C12 C11 C10 119.9(3) . . ?
C12 C11 H11 120.1 . . ?
C10 C11 H11 120.1 . . ?
C26 C27 C28 121.1(3) . . ?
C26 C27 H27 119.5 . . ?
C28 C27 H27 119.5 . . ?
C6 C5 C4 119.2(3) . . ?
C6 C5 H5 120.4 . . ?
C4 C5 H5 120.4 . . ?
C18 C19 C14 120.6(3) . . ?
C18 C19 H19 119.7 . . ?
C14 C19 H19 119.7 . . ?
C45 C44 O5 112.9(3) . . ?
C45 C44 H44A 109.0 . . ?
O5 C44 H44A 109.0 . . ?
C45 C44 H44B 109.0 . . ?
O5 C44 H44B 109.0 . . ?
H44A C44 H44B 107.8 . . ?
C29 C30 C31 120.4(3) . . ?
C29 C30 H30 119.8 . . ?
C31 C30 H30 119.8 . . ?
C41 C42 C43 119.8(3) . . ?
C41 C42 H42 120.1 . . ?
C43 C42 H42 120.1 . . ?
C7 C6 C5 120.4(3) . . ?
C7 C6 H6 119.8 . . ?
C5 C6 H6 119.8 . . ?
C17 C18 C19 120.2(3) . . ?
C17 C18 H18 119.9 . . ?
C19 C18 H18 119.9 . . ?
C11 C12 C13 120.5(3) . . ?
C11 C12 H12 119.7 . . ?
C13 C12 H12 119.7 . . ?
C46 C47 H47A 109.5 . . ?
C46 C47 H47B 109.5 . . ?
H47A C47 H47B 109.5 . . ?
C46 C47 H47C 109.5 . . ?
H47A C47 H47C 109.5 . . ?
H47B C47 H47C 109.5 . . ?
C28 C29 C30 120.0(3) . . ?
C28 C29 H29 120.0 . . ?
C30 C29 H29 120.0 . . ?
O2 C20 C21 109.8(4) . . ?
O2 C20 H20A 109.7 . . ?
C21 C20 H20A 109.7 . . ?
O2 C20 H20B 109.7 . . ?
C21 C20 H20B 109.7 . . ?
H20A C20 H20B 108.2 . . ?
C20 C21 H21A 109.5 . . ?
C20 C21 H21B 109.5 . . ?
H21A C21 H21B 109.5 . . ?
C20 C21 H21C 109.5 . . ?
H21A C21 H21C 109.5 . . ?
H21B C21 H21C 109.5 . . ?
C22 C23 H23A 109.5 . . ?
C22 C23 H23B 109.5 . . ?
H23A C23 H23B 109.5 . . ?
C22 C23 H23C 109.5 . . ?
H23A C23 H23C 109.5 . . ?
H23B C23 H23C 109.5 . . ?
C20 O2 P2 126.2(3) . . ?
Cl3 C48 Cl2 110.7(2) . . ?
Cl3 C48 H48A 109.5 . . ?
Cl2 C48 H48A 109.5 . . ?
Cl3 C48 H48B 109.5 . . ?
Cl2 C48 H48B 109.5 . . ?
H48A C48 H48B 108.1 . . ?

loop_
_geom_bond_atom_site_label_1
_geom_bond_atom_site_label_2
_geom_bond_distance
_geom_bond_site_symmetry_2
_geom_bond_publ_flag
Pt C24 2.061(3) . ?
Pt P1 2.3009(9) . ?
Pt P3 2.3092(9) . ?
Pt Cl1 2.4288(9) . ?
P1 C8 1.822(3) . ?
P1 C14 1.828(3) . ?
P1 C1 1.881(3) . ?
P3 C38 1.820(3) . ?
P3 C32 1.827(3) . ?
P3 C25 1.886(3) . ?
P4 O4 1.463(2) . ?
P4 O6 1.567(2) . ?
P4 O5 1.584(2) . ?
P4 C25 1.818(3) . ?
P2 O1 1.456(3) . ?
P2 O3 1.550(2) . ?
P2 O2 1.618(3) . ?
P2 C1 1.811(3) . ?
C24 H24A 0.9800 . ?
C24 H24B 0.9800 . ?
C24 H24C 0.9800 . ?
C26 C31 1.387(4) . ?
C26 C27 1.394(4) . ?
C26 C25 1.517(4) . ?
C38 C39 1.383(4) . ?
C38 C43 1.395(4) . ?
C25 H25 1.0000 . ?
O3 C22 1.460(4) . ?
C14 C15 1.390(4) . ?
C14 C19 1.395(4) . ?
O6 C46 1.461(4) . ?
O5 C44 1.449(4) . ?
C8 C13 1.393(4) . ?
C8 C9 1.394(4) . ?
C1 C2 1.521(4) . ?
C1 H1 1.0000 . ?
C45 C44 1.431(6) . ?
C45 H45A 0.9800 . ?
C45 H45B 0.9800 . ?
C45 H45C 0.9800 . ?
C32 C33 1.392(4) . ?
C32 C37 1.399(4) . ?
C7 C6 1.377(5) . ?
C7 C2 1.394(4) . ?
C7 H7 0.9500 . ?
C34 C35 1.376(5) . ?
C34 C33 1.401(4) . ?
C34 H34 0.9500 . ?
C33 H33 0.9500 . ?
C43 C42 1.390(5) . ?
C43 H43 0.9500 . ?
C16 C17 1.379(6) . ?
C16 C15 1.396(5) . ?
C16 H16 0.9500 . ?
C39 C40 1.395(4) . ?
C39 H39 0.9500 . ?
C37 C36 1.387(4) . ?
C37 H37 0.9500 . ?
C15 H15 0.9500 . ?
C22 C23 1.487(5) . ?
C22 H22A 0.9900 . ?
C22 H22B 0.9900 . ?
C9 C10 1.391(4) . ?
C9 H9 0.9500 . ?
C41 C40 1.370(5) . ?
C41 C42 1.376(5) . ?
C41 H41 0.9500 . ?
C35 C36 1.376(5) . ?
C35 H35 0.9500 . ?
C13 C12 1.388(5) . ?
C13 H13 0.9500 . ?
C46 C47 1.490(5) . ?
C46 H46A 0.9900 . ?
C46 H46B 0.9900 . ?
C3 C2 1.386(4) . ?
C3 C4 1.393(5) . ?
C3 H3 0.9500 . ?
C17 C18 1.378(5) . ?
C17 H17 0.9500 . ?
C40 H40 0.9500 . ?
C4 C5 1.387(5) . ?
C4 H4 0.9500 . ?
C28 C29 1.375(6) . ?
C28 C27 1.393(4) . ?
C28 H28 0.9500 . ?
C31 C30 1.389(4) . ?
C31 H31 0.9500 . ?
C36 H36 0.9500 . ?
C10 C11 1.379(5) . ?
C10 H10 0.9500 . ?
C11 C12 1.378(5) . ?
C11 H11 0.9500 . ?
C27 H27 0.9500 . ?
C5 C6 1.383(5) . ?
C5 H5 0.9500 . ?
C19 C18 1.390(4) . ?
C19 H19 0.9500 . ?
C44 H44A 0.9900 . ?
C44 H44B 0.9900 . ?
C30 C29 1.384(5) . ?
C30 H30 0.9500 . ?
C42 H42 0.9500 . ?
C6 H6 0.9500 . ?
C18 H18 0.9500 . ?
C12 H12 0.9500 . ?
C47 H47A 0.9800 . ?
C47 H47B 0.9800 . ?
C47 H47C 0.9800 . ?
C29 H29 0.9500 . ?
C20 O2 1.400(5) . ?
C20 C21 1.473(6) . ?
C20 H20A 0.9900 . ?
C20 H20B 0.9900 . ?
C21 H21A 0.9800 . ?
C21 H21B 0.9800 . ?
C21 H21C 0.9800 . ?
C23 H23A 0.9800 . ?
C23 H23B 0.9800 . ?
C23 H23C 0.9800 . ?
Cl2 C48 1.766(4) . ?
Cl3 C48 1.752(4) . ?
C48 H48A 0.9900 . ?
C48 H48B 0.9900 . ?

loop_
_geom_torsion_atom_site_label_1
_geom_torsion_atom_site_label_2
_geom_torsion_atom_site_label_3
_geom_torsion_atom_site_label_4
_geom_torsion
_geom_torsion_site_symmetry_1
_geom_torsion_site_symmetry_2
_geom_torsion_site_symmetry_3
_geom_torsion_site_symmetry_4
_geom_torsion_publ_flag
C24 Pt P1 C8 -42.52(14) . . . . ?
P3 Pt P1 C8 -88.8(5) . . . . ?
Cl1 Pt P1 C8 143.19(11) . . . . ?
C24 Pt P1 C14 76.68(13) . . . . ?
P3 Pt P1 C14 30.4(5) . . . . ?
Cl1 Pt P1 C14 -97.61(10) . . . . ?
C24 Pt P1 C1 -164.36(13) . . . . ?
P3 Pt P1 C1 149.4(5) . . . . ?
Cl1 Pt P1 C1 21.35(10) . . . . ?
C24 Pt P3 C38 -2.03(14) . . . . ?
P1 Pt P3 C38 44.2(5) . . . . ?
Cl1 Pt P3 C38 172.30(11) . . . . ?
C24 Pt P3 C32 117.52(13) . . . . ?
P1 Pt P3 C32 163.7(5) . . . . ?
Cl1 Pt P3 C32 -68.15(10) . . . . ?
C24 Pt P3 C25 -129.53(13) . . . . ?
P1 Pt P3 C25 -83.3(5) . . . . ?
Cl1 Pt P3 C25 44.80(9) . . . . ?
C32 P3 C38 C39 136.4(2) . . . . ?
C25 P3 C38 C39 29.3(3) . . . . ?
Pt P3 C38 C39 -98.8(2) . . . . ?
C32 P3 C38 C43 -49.5(2) . . . . ?
C25 P3 C38 C43 -156.6(2) . . . . ?
Pt P3 C38 C43 75.3(2) . . . . ?
C31 C26 C25 P4 58.5(3) . . . . ?
C27 C26 C25 P4 -124.2(3) . . . . ?
C31 C26 C25 P3 -82.0(3) . . . . ?
C27 C26 C25 P3 95.3(3) . . . . ?
O4 P4 C25 C26 -39.9(2) . . . . ?
O6 P4 C25 C26 -167.3(2) . . . . ?
O5 P4 C25 C26 80.7(2) . . . . ?
O4 P4 C25 P3 99.09(18) . . . . ?
O6 P4 C25 P3 -28.31(19) . . . . ?
O5 P4 C25 P3 -140.25(15) . . . . ?
C38 P3 C25 C26 73.2(2) . . . . ?
C32 P3 C25 C26 -35.2(2) . . . . ?
Pt P3 C25 C26 -155.53(18) . . . . ?
C38 P3 C25 P4 -64.29(18) . . . . ?
C32 P3 C25 P4 -172.69(16) . . . . ?
Pt P3 C25 P4 66.95(17) . . . . ?
O1 P2 O3 C22 -42.4(3) . . . . ?
O2 P2 O3 C22 84.0(3) . . . . ?
C1 P2 O3 C22 -171.7(2) . . . . ?
C8 P1 C14 C15 13.6(3) . . . . ?
C1 P1 C14 C15 124.9(3) . . . . ?
Pt P1 C14 C15 -113.5(2) . . . . ?
C8 P1 C14 C19 -174.7(2) . . . . ?
C1 P1 C14 C19 -63.4(3) . . . . ?
Pt P1 C14 C19 58.2(2) . . . . ?
O4 P4 O6 C46 39.8(3) . . . . ?
O5 P4 O6 C46 -81.1(3) . . . . ?
C25 P4 O6 C46 167.9(2) . . . . ?
O4 P4 O5 C44 -173.9(3) . . . . ?
O6 P4 O5 C44 -48.3(3) . . . . ?
C25 P4 O5 C44 59.9(3) . . . . ?
C14 P1 C8 C13 50.5(3) . . . . ?
C1 P1 C8 C13 -64.6(3) . . . . ?
Pt P1 C8 C13 169.0(2) . . . . ?
C14 P1 C8 C9 -133.8(2) . . . . ?
C1 P1 C8 C9 111.2(2) . . . . ?
Pt P1 C8 C9 -15.3(3) . . . . ?
O1 P2 C1 C2 72.6(2) . . . . ?
O3 P2 C1 C2 -159.1(2) . . . . ?
O2 P2 C1 C2 -56.7(2) . . . . ?
O1 P2 C1 P1 -58.2(2) . . . . ?
O3 P2 C1 P1 70.10(19) . . . . ?
O2 P2 C1 P1 172.45(18) . . . . ?
C8 P1 C1 C2 -47.3(2) . . . . ?
C14 P1 C1 C2 -160.58(19) . . . . ?
Pt P1 C1 C2 82.74(19) . . . . ?
C8 P1 C1 P2 85.41(19) . . . . ?
C14 P1 C1 P2 -27.9(2) . . . . ?
Pt P1 C1 P2 -144.54(13) . . . . ?
C38 P3 C32 C33 145.9(2) . . . . ?
C25 P3 C32 C33 -100.4(2) . . . . ?
Pt P3 C32 C33 18.6(3) . . . . ?
C38 P3 C32 C37 -38.5(3) . . . . ?
C25 P3 C32 C37 75.2(3) . . . . ?
Pt P3 C32 C37 -165.8(2) . . . . ?
C37 C32 C33 C34 -2.1(5) . . . . ?
P3 C32 C33 C34 173.6(3) . . . . ?
C35 C34 C33 C32 0.1(5) . . . . ?
C39 C38 C43 C42 0.8(4) . . . . ?
P3 C38 C43 C42 -173.5(2) . . . . ?
C43 C38 C39 C40 -0.3(4) . . . . ?
P3 C38 C39 C40 173.7(2) . . . . ?
C33 C32 C37 C36 2.1(5) . . . . ?
P3 C32 C37 C36 -173.5(3) . . . . ?
C19 C14 C15 C16 0.9(4) . . . . ?
P1 C14 C15 C16 172.4(2) . . . . ?
C17 C16 C15 C14 0.4(5) . . . . ?
P2 O3 C22 C23 -112.4(3) . . . . ?
C13 C8 C9 C10 -2.8(5) . . . . ?
P1 C8 C9 C10 -178.7(3) . . . . ?
C33 C34 C35 C36 1.9(6) . . . . ?
C9 C8 C13 C12 2.3(5) . . . . ?
P1 C8 C13 C12 178.1(3) . . . . ?
P4 O6 C46 C47 -140.9(3) . . . . ?
C15 C16 C17 C18 -0.8(6) . . . . ?
C42 C41 C40 C39 0.2(5) . . . . ?
C38 C39 C40 C41 -0.2(5) . . . . ?
C2 C3 C4 C5 1.8(6) . . . . ?
C4 C3 C2 C7 -1.0(5) . . . . ?
C4 C3 C2 C1 178.8(3) . . . . ?
C6 C7 C2 C3 -0.9(5) . . . . ?
C6 C7 C2 C1 179.3(3) . . . . ?
P2 C1 C2 C3 139.7(3) . . . . ?
P1 C1 C2 C3 -83.9(3) . . . . ?
P2 C1 C2 C7 -40.5(4) . . . . ?
P1 C1 C2 C7 95.9(3) . . . . ?
C27 C26 C31 C30 0.4(5) . . . . ?
C25 C26 C31 C30 177.7(3) . . . . ?
C34 C35 C36 C37 -1.9(6) . . . . ?
C32 C37 C36 C35 -0.1(5) . . . . ?
C8 C9 C10 C11 1.1(5) . . . . ?
C9 C10 C11 C12 1.2(5) . . . . ?
C31 C26 C27 C28 -0.4(5) . . . . ?
C25 C26 C27 C28 -177.8(3) . . . . ?
C29 C28 C27 C26 -0.5(5) . . . . ?
C3 C4 C5 C6 -0.8(7) . . . . ?
C15 C14 C19 C18 -1.9(5) . . . . ?
P1 C14 C19 C18 -174.0(3) . . . . ?
P4 O5 C44 C45 121.1(4) . . . . ?
C26 C31 C30 C29 0.5(6) . . . . ?
C40 C41 C42 C43 0.3(5) . . . . ?
C38 C43 C42 C41 -0.8(5) . . . . ?
C2 C7 C6 C5 1.9(6) . . . . ?
C4 C5 C6 C7 -1.0(6) . . . . ?
C16 C17 C18 C19 -0.2(6) . . . . ?
C14 C19 C18 C17 1.5(5) . . . . ?
C10 C11 C12 C13 -1.7(5) . . . . ?
C8 C13 C12 C11 -0.1(5) . . . . ?
C27 C28 C29 C30 1.3(6) . . . . ?
C31 C30 C29 C28 -1.4(6) . . . . ?
C21 C20 O2 P2 -137.7(4) . . . . ?
O1 P2 O2 C20 -18.0(4) . . . . ?
O3 P2 O2 C20 -144.0(3) . . . . ?
C1 P2 O2 C20 111.9(4) . . . . ?
